data_4338012
loop_
_publ_author_name
'Caruso, Francesco'
'Monti, Elena'
'Matthews, Julian'
'Rossi, Miriam'
'Gariboldi, Marzia Bruna'
'Pettinari, Claudio'
'Pettinari, Riccardo'
'Marchetti, Fabio'

_publ_section_title
;
 Synthesis, Characterization, and Antitumor Activity of Water-Soluble
 (Arene)ruthenium(II) Derivatives of 1,3-Dimethyl-4-acylpyrazolon-5-ato
 Ligands. First Example of Ru(arene)(ligand) Antitumor Species Involving
 Simultaneous Ru-N7(guanine) Bonding and Ligand Intercalation to DNA.
;
_journal_issue 7
_journal_name_full 'Inorganic chemistry'
_journal_page_first 3668
_journal_paper_doi 10.1021/ic403170y
_journal_volume 53
_journal_year 2014
_chemical_formula_moiety 'C26 H27 Cl N2 O2 Ru, H2 O'
_chemical_formula_sum 'C26 H29 Cl N2 O3 Ru'
_chemical_formula_weight 552.02
_chemical_name_common (p-cymene)Ru(Q-Me-Me-Napht)Cl
_chemical_name_systematic
;
[1,3-dimethyl-4-naphthylcarbonyl-pyrazolon-5-ato](eta-6-p-cymene)
ruthenium(II)chloro]
;
_space_group_IT_number 14
_symmetry_cell_setting monoclinic
_symmetry_space_group_name_Hall '-P 2yn'
_symmetry_space_group_name_H-M 'P 1 21/n 1'
_atom_sites_solution_hydrogens geom
_atom_sites_solution_primary direct
_atom_sites_solution_secondary difmap
_audit_creation_method SHELXL-97
_cell_angle_alpha 90.00
_cell_angle_beta 102.788(1)
_cell_angle_gamma 90.00
_cell_formula_units_Z 4
_cell_length_a 9.6986(4)
_cell_length_b 20.2270(8)
_cell_length_c 13.1742(5)
_cell_measurement_reflns_used 641
_cell_measurement_temperature 125(2)
_cell_measurement_theta_max 25.12
_cell_measurement_theta_min 2.04
_cell_volume 2520.33(17)
_computing_cell_refinement 'Bruker SAINT'
_computing_data_collection 'Bruker APEX2'
_computing_data_reduction 'Bruker SAINT'
_computing_structure_refinement 'SHELXL-97 (Sheldrick, 1997)'
_computing_structure_solution 'SHELXS-97 (Sheldrick, 1990)'
_diffrn_ambient_temperature 125(2)
_diffrn_measured_fraction_theta_full 0.998
_diffrn_measured_fraction_theta_max 0.998
_diffrn_measurement_device_type 'Bruker APEX-II CCD'
_diffrn_measurement_method '\f and \w scans'
_diffrn_radiation_monochromator graphite
_diffrn_radiation_source 'fine-focus sealed tube'
_diffrn_radiation_type MoK\a
_diffrn_radiation_wavelength 0.71073
_diffrn_reflns_av_R_equivalents 0.0278
_diffrn_reflns_av_sigmaI/netI 0.0135
_diffrn_reflns_limit_h_max 12
_diffrn_reflns_limit_h_min -12
_diffrn_reflns_limit_k_max 27
_diffrn_reflns_limit_k_min -26
_diffrn_reflns_limit_l_max 17
_diffrn_reflns_limit_l_min -17
_diffrn_reflns_number 67009
_diffrn_reflns_theta_full 28.33
_diffrn_reflns_theta_max 28.33
_diffrn_reflns_theta_min 1.88
_exptl_absorpt_coefficient_mu 0.757
_exptl_absorpt_correction_T_max 0.8695
_exptl_absorpt_correction_T_min 0.7992
_exptl_absorpt_correction_type empirical
_exptl_crystal_colour red
_exptl_crystal_density_diffrn 1.455
_exptl_crystal_density_method 'not measured'
_exptl_crystal_description block
_exptl_crystal_F_000 1128
_exptl_crystal_size_max 0.31
_exptl_crystal_size_mid 0.29
_exptl_crystal_size_min 0.19
_refine_diff_density_max 1.063
_refine_diff_density_min -0.804
_refine_diff_density_rms 0.109
_refine_ls_extinction_method none
_refine_ls_goodness_of_fit_ref 1.081
_refine_ls_hydrogen_treatment mixed
_refine_ls_matrix_type full
_refine_ls_number_parameters 386
_refine_ls_number_reflns 6263
_refine_ls_number_restraints 0
_refine_ls_restrained_S_all 1.081
_refine_ls_R_factor_all 0.0522
_refine_ls_R_factor_gt 0.0441
_refine_ls_shift/su_max 0.002
_refine_ls_shift/su_mean 0.000
_refine_ls_structure_factor_coef Fsqd
_refine_ls_weighting_details 'calc w=1/[\s^2^(Fo^2^)+(0.0434P)^2^+8.7163P] where P=(Fo^2^+2Fc^2^)/3'
_refine_ls_weighting_scheme calc
_refine_ls_wR_factor_gt 0.1055
_refine_ls_wR_factor_ref 0.1136
_reflns_number_gt 5541
_reflns_number_total 6263
_reflns_threshold_expression >2sigma(I)
_cod_data_source_file ic403170y_si_001.cif
_cod_data_source_block runapht
_cod_depositor_comments 'Adding full bibliography for 4338012--4338013.cif.'
_cod_original_cell_volume 2520.32(17)
_cod_original_sg_symbol_H-M 'P 21/n'
_cod_database_code 4338012

loop_
_symmetry_equiv_pos_as_xyz
'x, y, z'
'-x+1/2, y+1/2, -z+1/2'
'-x, -y, -z'
'x-1/2, -y-1/2, z-1/2'

loop_
_atom_site_label
_atom_site_type_symbol
_atom_site_fract_x
_atom_site_fract_y
_atom_site_fract_z
_atom_site_U_iso_or_equiv
_atom_site_adp_type
_atom_site_occupancy
_atom_site_symmetry_multiplicity
_atom_site_calc_flag
_atom_site_refinement_flags
_atom_site_disorder_assembly
_atom_site_disorder_group
C7 C 0.1566(5) 0.94610(19) 1.0683(3) 0.0337(8) Uani 1 1 d . A 1
Ru1 Ru 0.08357(3) 1.027946(11) 0.705867(17) 0.01929(8) Uani 1 1 d . A 1
Cl1 Cl -0.14766(9) 0.97967(4) 0.69124(6) 0.02845(17) Uani 1 1 d . A 1
C20 C 0.1251(5) 1.12742(16) 0.7628(3) 0.0337(8) Uani 1 1 d . A 1
C23 C 0.1287(4) 1.07328(17) 0.5677(3) 0.0300(7) Uani 1 1 d . A 1
C24 C 0.0043(4) 1.10094(17) 0.5868(3) 0.0309(7) Uani 1 1 d . A 1
C22 C 0.2555(4) 1.07125(17) 0.6476(3) 0.0304(7) Uani 1 1 d . A 1
C29 C 0.0004(4) 1.12925(16) 0.6852(3) 0.0330(7) Uani 1 1 d . A 1
C21 C 0.2514(4) 1.09931(17) 0.7453(3) 0.0328(7) Uani 1 1 d . A 1
O1 O 0.1418(3) 0.93490(11) 0.65801(17) 0.0250(5) Uani 1 1 d . A 1
O2 O 0.1242(3) 0.99307(11) 0.85801(16) 0.0245(5) Uani 1 1 d . A 1
C4 C 0.1637(4) 0.87630(15) 0.8154(2) 0.0247(6) Uani 1 1 d . A 1
C3 C 0.1466(3) 0.93201(15) 0.8789(2) 0.0212(6) Uani 1 1 d . A 1
C8 C 0.1653(4) 0.88182(16) 0.7097(3) 0.0267(6) Uani 1 1 d . A 1
N2 N 0.1646(3) 0.90860(13) 0.9763(2) 0.0266(6) Uani 1 1 d . A 1
N1 N 0.1916(4) 0.84110(14) 0.9823(2) 0.0325(6) Uani 1 1 d . A 1
C5 C 0.1925(4) 0.82192(16) 0.8875(3) 0.0309(7) Uani 1 1 d . A 1
C6 C 0.2222(7) 0.75114(19) 0.8675(4) 0.0478(11) Uani 1 1 d . A 1
C18 C 0.2848(7) 0.7311(2) 0.5164(4) 0.0613(15) Uani 1 1 d . B 1
C9 C 0.2051(6) 0.82527(19) 0.6469(3) 0.0460(11) Uani 1 1 d . A 1
C16 C 0.1178(5) 0.7772(2) 0.6109(3) 0.0465(10) Uani 1 1 d . . .
H16 H 0.0308 0.7754 0.6297 0.056 Uiso 1 1 calc R A 1
C10 C 0.3434(6) 0.8283(2) 0.6195(4) 0.0522(11) Uani 1 1 d . . .
H10 H 0.4052 0.8627 0.6446 0.063 Uiso 1 1 calc R A 1
C17 C 0.1531(6) 0.7256(2) 0.5412(3) 0.0518(12) Uani 1 1 d . B .
C11 C 0.3823(6) 0.7807(3) 0.5571(4) 0.0604(13) Uani 1 1 d . B .
H11 H 0.4716 0.7813 0.5421 0.072 Uiso 1 1 calc R C 1
C13 C 0.2232(7) 0.6327(2) 0.4080(4) 0.0624(15) Uani 1 1 d . B .
C12 C 0.3239(6) 0.6797(3) 0.4429(4) 0.0626(14) Uani 1 1 d . . .
H12 H 0.4102 0.6803 0.4232 0.075 Uiso 1 1 calc R B 1
C14 C 0.0988(8) 0.6320(3) 0.4408(5) 0.0741(17) Uani 1 1 d . . .
C15 C 0.0628(8) 0.6767(3) 0.5051(5) 0.0742(17) Uani 1 1 d . B .
H15 H -0.0236 0.6738 0.5244 0.089 Uiso 1 1 calc R . .
C26 C 0.3824(5) 1.0363(2) 0.6255(4) 0.0477(11) Uani 1 1 d . . .
C25 C -0.1330(7) 1.1575(3) 0.7068(5) 0.0565(14) Uani 1 1 d . . .
C27 C 0.4628(7) 1.0834(3) 0.5676(7) 0.0693(18) Uani 1 1 d . A .
C28 C 0.4793(6) 1.0077(4) 0.7221(7) 0.078(2) Uani 1 1 d . A .
H21 H 0.332(5) 1.093(2) 0.801(3) 0.035(11) Uiso 1 1 d . . .
H20 H 0.120(5) 1.142(2) 0.829(4) 0.045(13) Uiso 1 1 d . . .
H72 H 0.163(5) 0.992(3) 1.056(4) 0.050(13) Uiso 1 1 d . . .
H70 H 0.232(5) 0.936(2) 1.118(4) 0.045(13) Uiso 1 1 d . . .
H71 H 0.068(5) 0.939(2) 1.087(4) 0.048(13) Uiso 1 1 d . . .
H250 H -0.145(6) 1.199(3) 0.676(5) 0.074(18) Uiso 1 1 d . . .
H251 H -0.125(7) 1.166(3) 0.789(5) 0.09(2) Uiso 1 1 d . . .
H26 H 0.342(5) 0.998(3) 0.576(4) 0.045(13) Uiso 1 1 d . . .
H60 H 0.141(6) 0.734(3) 0.822(4) 0.056(15) Uiso 1 1 d . . .
H61 H 0.238(5) 0.726(3) 0.932(4) 0.057(15) Uiso 1 1 d . D 1
H62 H 0.309(6) 0.751(3) 0.835(4) 0.070(17) Uiso 1 1 d . . .
H13 H 0.243(6) 0.601(3) 0.363(5) 0.078(19) Uiso 1 1 d . . .
H24 H -0.078(4) 1.098(2) 0.536(3) 0.031(10) Uiso 1 1 d . . .
H23 H 0.126(5) 1.052(2) 0.506(4) 0.041(12) Uiso 1 1 d . . .
H270 H 0.548(7) 1.060(3) 0.555(5) 0.073(18) Uiso 1 1 d . . .
H271 H 0.394(8) 1.098(4) 0.497(6) 0.10(2) Uiso 1 1 d . . .
H272 H 0.507(6) 1.114(3) 0.621(5) 0.064(17) Uiso 1 1 d . . .
H280 H 0.521(7) 1.042(3) 0.776(5) 0.08(2) Uiso 1 1 d . . .
H282 H 0.427(7) 0.982(3) 0.764(5) 0.08(2) Uiso 1 1 d . . .
H281 H 0.548(9) 0.985(4) 0.705(6) 0.11(3) Uiso 1 1 d . . .
H14 H 0.024(8) 0.596(4) 0.419(5) 0.09(2) Uiso 1 1 d . . .
H252 H -0.205(7) 1.131(3) 0.677(5) 0.07(2) Uiso 1 1 d . . .
O100 O 0.8300(12) 0.7305(6) 0.6674(9) 0.054(4) Uiso 0.310(12) 1 d P E 1
O101 O 0.767(2) 0.8006(11) 0.6642(15) 0.268(10) Uiso 0.690(12) 1 d P E 2

loop_
_atom_site_aniso_label
_atom_site_aniso_U_11
_atom_site_aniso_U_22
_atom_site_aniso_U_33
_atom_site_aniso_U_23
_atom_site_aniso_U_13
_atom_site_aniso_U_12
C7 0.050(2) 0.0298(18) 0.0227(16) 0.0028(13) 0.0109(15) 0.0102(16)
Ru1 0.02619(13) 0.01526(12) 0.01618(12) 0.00026(8) 0.00415(9) -0.00014(9)
Cl1 0.0284(4) 0.0313(4) 0.0269(4) -0.0020(3) 0.0085(3) -0.0045(3)
C20 0.060(2) 0.0160(14) 0.0261(16) -0.0028(12) 0.0126(16) -0.0094(15)
C23 0.048(2) 0.0234(15) 0.0200(14) 0.0014(12) 0.0100(14) -0.0076(14)
C24 0.0382(19) 0.0243(15) 0.0268(16) 0.0103(13) 0.0003(14) 0.0004(14)
C22 0.0329(17) 0.0255(16) 0.0346(17) 0.0042(13) 0.0115(14) -0.0052(13)
C29 0.046(2) 0.0168(14) 0.0379(19) 0.0086(13) 0.0132(16) 0.0061(14)
C21 0.0398(19) 0.0264(16) 0.0285(16) 0.0028(13) -0.0005(14) -0.0128(14)
O1 0.0355(12) 0.0194(10) 0.0200(10) 0.0002(8) 0.0063(9) 0.0035(9)
O2 0.0384(13) 0.0165(10) 0.0181(10) 0.0009(8) 0.0052(9) 0.0038(9)
C4 0.0319(16) 0.0179(13) 0.0242(15) 0.0008(11) 0.0061(12) 0.0047(12)
C3 0.0243(14) 0.0192(13) 0.0204(13) 0.0013(11) 0.0059(11) 0.0005(11)
C8 0.0333(17) 0.0205(14) 0.0246(15) -0.0023(12) 0.0026(12) 0.0047(12)
N2 0.0381(15) 0.0208(12) 0.0220(13) 0.0039(10) 0.0090(11) 0.0059(11)
N1 0.0490(18) 0.0205(13) 0.0303(15) 0.0075(11) 0.0139(13) 0.0090(12)
C5 0.0431(19) 0.0217(15) 0.0288(16) 0.0038(13) 0.0098(14) 0.0064(14)
C6 0.084(4) 0.0210(17) 0.038(2) 0.0044(15) 0.013(2) 0.012(2)
C18 0.093(4) 0.034(2) 0.039(2) 0.0131(18) -0.025(2) -0.007(2)
C9 0.082(3) 0.0271(18) 0.0247(17) 0.0000(14) 0.0035(18) 0.0204(19)
C16 0.056(3) 0.039(2) 0.040(2) -0.0002(17) 0.0024(19) 0.0084(19)
C10 0.062(3) 0.045(2) 0.055(3) -0.004(2) 0.025(2) 0.007(2)
C17 0.072(3) 0.048(2) 0.034(2) 0.0093(18) 0.008(2) 0.029(2)
C11 0.068(3) 0.057(3) 0.063(3) 0.004(2) 0.030(3) 0.015(3)
C13 0.102(4) 0.038(2) 0.043(2) -0.0154(19) 0.006(3) 0.028(3)
C12 0.076(4) 0.047(3) 0.060(3) 0.007(2) 0.005(3) 0.025(3)
C14 0.097(5) 0.063(4) 0.052(3) -0.010(3) -0.004(3) 0.010(3)
C15 0.091(4) 0.064(4) 0.059(3) -0.004(3) -0.002(3) 0.015(3)
C26 0.039(2) 0.042(2) 0.070(3) 0.009(2) 0.029(2) -0.0005(18)
C25 0.070(3) 0.039(2) 0.069(3) 0.020(2) 0.033(3) 0.027(2)
C27 0.062(3) 0.056(3) 0.108(5) 0.007(3) 0.057(4) -0.008(3)
C28 0.037(3) 0.092(5) 0.106(6) 0.029(4) 0.017(3) 0.017(3)

loop_
_atom_type_symbol
_atom_type_description
_atom_type_scat_dispersion_real
_atom_type_scat_dispersion_imag
_atom_type_scat_source
C C 0.0033 0.0016 'International Tables Vol C Tables 4.2.6.8 and 6.1.1.4'
H H 0.0000 0.0000 'International Tables Vol C Tables 4.2.6.8 and 6.1.1.4'
N N 0.0061 0.0033 'International Tables Vol C Tables 4.2.6.8 and 6.1.1.4'
O O 0.0106 0.0060 'International Tables Vol C Tables 4.2.6.8 and 6.1.1.4'
Cl Cl 0.1484 0.1585 'International Tables Vol C Tables 4.2.6.8 and 6.1.1.4'
Ru Ru -1.2594 0.8363 'International Tables Vol C Tables 4.2.6.8 and 6.1.1.4'

loop_
_geom_angle_atom_site_label_1
_geom_angle_atom_site_label_2
_geom_angle_atom_site_label_3
_geom_angle
N2 C7 H72 111(3)
N2 C7 H70 108(3)
H72 C7 H70 106(4)
N2 C7 H71 110(3)
H72 C7 H71 107(4)
H70 C7 H71 114(4)
O2 Ru1 O1 88.81(8)
O2 Ru1 C21 91.33(12)
O1 Ru1 C21 115.72(13)
O2 Ru1 C20 90.00(11)
O1 Ru1 C20 154.03(14)
C21 Ru1 C20 38.37(16)
O2 Ru1 C24 152.89(12)
O1 Ru1 C24 117.96(12)
C21 Ru1 C24 81.12(14)
C20 Ru1 C24 67.96(14)
O2 Ru1 C23 157.36(12)
O1 Ru1 C23 90.53(11)
C21 Ru1 C23 68.66(14)
C20 Ru1 C23 80.82(13)
C24 Ru1 C23 37.75(14)
O2 Ru1 C22 118.82(12)
O1 Ru1 C22 88.66(12)
C21 Ru1 C22 38.24(14)
C20 Ru1 C22 69.32(14)
C24 Ru1 C22 69.26(14)
C23 Ru1 C22 38.54(14)
O2 Ru1 C29 114.98(11)
O1 Ru1 C29 156.03(12)
C21 Ru1 C29 68.99(15)
C20 Ru1 C29 37.56(15)
C24 Ru1 C29 38.09(14)
C23 Ru1 C29 68.77(14)
C22 Ru1 C29 82.48(14)
O2 Ru1 Cl1 85.07(7)
O1 Ru1 Cl1 85.44(7)
C21 Ru1 Cl1 158.51(11)
C20 Ru1 Cl1 120.30(12)
C24 Ru1 Cl1 92.49(10)
C23 Ru1 Cl1 117.44(10)
C22 Ru1 Cl1 155.29(10)
C29 Ru1 Cl1 93.35(11)
C29 C20 C21 122.0(3)
C29 C20 Ru1 72.87(19)
C21 C20 Ru1 70.71(19)
C29 C20 H20 117(3)
C21 C20 H20 120(3)
Ru1 C20 H20 125(3)
C24 C23 C22 120.8(3)
C24 C23 Ru1 71.10(19)
C22 C23 Ru1 70.78(19)
C24 C23 H23 119(3)
C22 C23 H23 119(3)
Ru1 C23 H23 125(3)
C23 C24 C29 121.4(3)
C23 C24 Ru1 71.15(19)
C29 C24 Ru1 72.09(18)
C23 C24 H24 119(3)
C29 C24 H24 119(3)
Ru1 C24 H24 127(3)
C21 C22 C23 117.7(3)
C21 C22 C26 123.6(4)
C23 C22 C26 118.6(4)
C21 C22 Ru1 70.2(2)
C23 C22 Ru1 70.68(19)
C26 C22 Ru1 127.3(3)
C20 C29 C24 117.5(3)
C20 C29 C25 120.9(4)
C24 C29 C25 121.6(4)
C20 C29 Ru1 69.57(19)
C24 C29 Ru1 69.82(19)
C25 C29 Ru1 129.8(3)
C20 C21 C22 120.6(3)
C20 C21 Ru1 70.9(2)
C22 C21 Ru1 71.55(19)
C20 C21 H21 121(3)
C22 C21 H21 118(3)
Ru1 C21 H21 123(3)
C8 O1 Ru1 128.8(2)
C3 O2 Ru1 121.60(19)
C8 C4 C3 123.0(3)
C8 C4 C5 132.3(3)
C3 C4 C5 104.3(3)
O2 C3 N2 121.9(3)
O2 C3 C4 132.2(3)
N2 C3 C4 105.8(3)
O1 C8 C4 124.2(3)
O1 C8 C9 112.7(3)
C4 C8 C9 123.0(3)
C3 N2 N1 112.6(3)
C3 N2 C7 126.6(3)
N1 N2 C7 120.8(3)
C5 N1 N2 106.1(3)
N1 C5 C4 111.2(3)
N1 C5 C6 119.6(3)
C4 C5 C6 129.2(3)
C5 C6 H60 107(3)
C5 C6 H61 110(3)
H60 C6 H61 109(4)
C5 C6 H62 106(3)
H60 C6 H62 113(5)
H61 C6 H62 113(4)
C17 C18 C11 123.0(5)
C17 C18 C12 117.7(5)
C11 C18 C12 119.3(6)
C16 C9 C10 119.7(4)
C16 C9 C8 122.5(5)
C10 C9 C8 117.5(4)
C9 C16 C17 121.9(5)
C9 C16 H16 119.0
C17 C16 H16 119.0
C11 C10 C9 120.4(5)
C11 C10 H10 119.8
C9 C10 H10 119.8
C15 C17 C18 122.6(5)
C15 C17 C16 121.3(5)
C18 C17 C16 116.1(5)
C10 C11 C18 118.7(5)
C10 C11 H11 120.7
C18 C11 H11 120.7
C12 C13 C14 121.0(5)
C12 C13 H13 118(4)
C14 C13 H13 121(4)
C13 C12 C18 115.3(5)
C13 C12 H12 122.3
C18 C12 H12 122.3
C15 C14 C13 124.4(7)
C15 C14 H14 113(4)
C13 C14 H14 122(4)
C14 C15 C17 118.9(7)
C14 C15 H15 120.5
C17 C15 H15 120.5
C22 C26 C28 113.5(5)
C22 C26 C27 109.4(4)
C28 C26 C27 111.4(5)
C22 C26 H26 105(3)
C28 C26 H26 109(3)
C27 C26 H26 108(3)
C29 C25 H250 107(4)
C29 C25 H251 112(4)
H250 C25 H251 105(5)
C29 C25 H252 109(4)
H250 C25 H252 110(5)
H251 C25 H252 114(5)
C26 C27 H270 109(4)
C26 C27 H271 109(4)
H270 C27 H271 112(5)
C26 C27 H272 103(4)
H270 C27 H272 100(5)
H271 C27 H272 123(5)
C26 C28 H280 114(4)
C26 C28 H282 112(4)
H280 C28 H282 98(5)
C26 C28 H281 110(5)
H280 C28 H281 109(6)
H282 C28 H281 113(6)

loop_
_geom_bond_atom_site_label_1
_geom_bond_atom_site_label_2
_geom_bond_distance
C7 N2 1.446(4)
C7 H72 0.94(5)
C7 H70 0.90(5)
C7 H71 0.95(5)
Ru1 O2 2.079(2)
Ru1 O1 2.101(2)
Ru1 C21 2.152(3)
Ru1 C20 2.154(3)
Ru1 C24 2.167(3)
Ru1 C23 2.168(3)
Ru1 C22 2.169(3)
Ru1 C29 2.197(3)
Ru1 Cl1 2.4142(8)
C20 C29 1.401(6)
C20 C21 1.415(6)
C20 H20 0.93(5)
C23 C24 1.402(5)
C23 C22 1.431(5)
C23 H23 0.92(5)
C24 C29 1.424(5)
C24 H24 0.92(4)
C22 C21 1.415(5)
C22 C26 1.502(6)
C29 C25 1.499(6)
C21 H21 0.95(4)
O1 C8 1.265(4)
O2 C3 1.274(4)
C4 C8 1.400(4)
C4 C3 1.435(4)
C4 C5 1.440(4)
C3 N2 1.343(4)
C8 C9 1.511(5)
N2 N1 1.389(4)
N1 C5 1.310(5)
C5 C6 1.495(5)
C6 H60 0.94(6)
C6 H61 0.98(5)
C6 H62 1.03(6)
C18 C17 1.391(8)
C18 C11 1.401(8)
C18 C12 1.524(8)
C9 C16 1.308(6)
C9 C10 1.465(7)
C16 C17 1.480(6)
C16 H16 0.9300
C10 C11 1.373(7)
C10 H10 0.9300
C17 C15 1.337(8)
C11 H11 0.9300
C13 C12 1.368(8)
C13 C14 1.368(10)
C13 H13 0.91(6)
C12 H12 0.9300
C14 C15 1.337(8)
C14 H14 1.03(7)
C15 H15 0.9300
C26 C28 1.520(8)
C26 C27 1.536(6)
C26 H26 1.03(5)
C25 H250 0.94(6)
C25 H251 1.08(7)
C25 H252 0.90(6)
C27 H270 0.99(6)
C27 H271 1.06(7)
C27 H272 0.97(6)
C28 H280 1.01(7)
C28 H282 0.98(7)
C28 H281 0.88(9)

loop_
_geom_torsion_atom_site_label_1
_geom_torsion_atom_site_label_2
_geom_torsion_atom_site_label_3
_geom_torsion_atom_site_label_4
_geom_torsion
O2 Ru1 C20 C29 -133.8(2)
O1 Ru1 C20 C29 138.9(3)
C21 Ru1 C20 C29 134.0(3)
C24 Ru1 C20 C29 30.0(2)
C23 Ru1 C20 C29 66.9(2)
C22 Ru1 C20 C29 105.1(2)
Cl1 Ru1 C20 C29 -49.5(2)
O2 Ru1 C20 C21 92.1(2)
O1 Ru1 C20 C21 4.8(4)
C24 Ru1 C20 C21 -104.1(2)
C23 Ru1 C20 C21 -67.1(2)
C22 Ru1 C20 C21 -28.9(2)
C29 Ru1 C20 C21 -134.0(3)
Cl1 Ru1 C20 C21 176.44(17)
O2 Ru1 C23 C24 -132.9(3)
O1 Ru1 C23 C24 138.9(2)
C21 Ru1 C23 C24 -103.5(2)
C20 Ru1 C23 C24 -65.7(2)
C22 Ru1 C23 C24 -133.9(3)
C29 Ru1 C23 C24 -28.7(2)
Cl1 Ru1 C23 C24 53.8(2)
O2 Ru1 C23 C22 1.0(4)
O1 Ru1 C23 C22 -87.2(2)
C21 Ru1 C23 C22 30.3(2)
C20 Ru1 C23 C22 68.2(2)
C24 Ru1 C23 C22 133.9(3)
C29 Ru1 C23 C22 105.2(2)
Cl1 Ru1 C23 C22 -172.33(17)
C22 C23 C24 C29 1.5(5)
Ru1 C23 C24 C29 53.9(3)
C22 C23 C24 Ru1 -52.4(3)
O2 Ru1 C24 C23 141.8(2)
O1 Ru1 C24 C23 -48.0(2)
C21 Ru1 C24 C23 66.4(2)
C20 Ru1 C24 C23 104.0(2)
C22 Ru1 C24 C23 28.7(2)
C29 Ru1 C24 C23 133.5(3)
Cl1 Ru1 C24 C23 -134.20(19)
O2 Ru1 C24 C29 8.2(4)
O1 Ru1 C24 C29 178.4(2)
C21 Ru1 C24 C29 -67.1(2)
C20 Ru1 C24 C29 -29.6(2)
C23 Ru1 C24 C29 -133.5(3)
C22 Ru1 C24 C29 -104.8(2)
Cl1 Ru1 C24 C29 92.3(2)
C24 C23 C22 C21 -1.3(5)
Ru1 C23 C22 C21 -53.9(3)
C24 C23 C22 C26 175.3(3)
Ru1 C23 C22 C26 122.7(3)
C24 C23 C22 Ru1 52.6(3)
O2 Ru1 C22 C21 -49.1(2)
O1 Ru1 C22 C21 -137.0(2)
C20 Ru1 C22 C21 29.0(2)
C24 Ru1 C22 C21 102.4(2)
C23 Ru1 C22 C21 130.5(3)
C29 Ru1 C22 C21 65.4(2)
Cl1 Ru1 C22 C21 147.0(2)
O2 Ru1 C22 C23 -179.57(18)
O1 Ru1 C22 C23 92.5(2)
C21 Ru1 C22 C23 -130.5(3)
C20 Ru1 C22 C23 -101.5(2)
C24 Ru1 C22 C23 -28.2(2)
C29 Ru1 C22 C23 -65.1(2)
Cl1 Ru1 C22 C23 16.5(4)
O2 Ru1 C22 C26 68.7(4)
O1 Ru1 C22 C26 -19.2(4)
C21 Ru1 C22 C26 117.7(5)
C20 Ru1 C22 C26 146.7(4)
C24 Ru1 C22 C26 -139.9(4)
C23 Ru1 C22 C26 -111.7(4)
C29 Ru1 C22 C26 -176.9(4)
Cl1 Ru1 C22 C26 -95.3(4)
C21 C20 C29 C24 0.6(5)
Ru1 C20 C29 C24 -52.5(3)
C21 C20 C29 C25 178.2(4)
Ru1 C20 C29 C25 125.0(4)
C21 C20 C29 Ru1 53.1(3)
C23 C24 C29 C20 -1.1(5)
Ru1 C24 C29 C20 52.4(3)
C23 C24 C29 C25 -178.6(4)
Ru1 C24 C29 C25 -125.1(4)
C23 C24 C29 Ru1 -53.5(3)
O2 Ru1 C29 C20 52.7(2)
O1 Ru1 C29 C20 -134.8(3)
C21 Ru1 C29 C20 -28.6(2)
C24 Ru1 C29 C20 -131.4(3)
C23 Ru1 C29 C20 -103.0(2)
C22 Ru1 C29 C20 -65.6(2)
Cl1 Ru1 C29 C20 138.8(2)
O2 Ru1 C29 C24 -175.9(2)
O1 Ru1 C29 C24 -3.5(4)
C21 Ru1 C29 C24 102.8(2)
C20 Ru1 C29 C24 131.4(3)
C23 Ru1 C29 C24 28.4(2)
C22 Ru1 C29 C24 65.8(2)
Cl1 Ru1 C29 C24 -89.8(2)
O2 Ru1 C29 C25 -61.0(5)
O1 Ru1 C29 C25 111.4(5)
C21 Ru1 C29 C25 -142.3(5)
C20 Ru1 C29 C25 -113.7(5)
C24 Ru1 C29 C25 114.9(5)
C23 Ru1 C29 C25 143.3(5)
C22 Ru1 C29 C25 -179.4(5)
Cl1 Ru1 C29 C25 25.1(5)
C29 C20 C21 C22 -0.5(5)
Ru1 C20 C21 C22 53.6(3)
C29 C20 C21 Ru1 -54.1(3)
C23 C22 C21 C20 0.9(5)
C26 C22 C21 C20 -175.5(3)
Ru1 C22 C21 C20 -53.3(3)
C23 C22 C21 Ru1 54.1(3)
C26 C22 C21 Ru1 -122.3(3)
O2 Ru1 C21 C20 -88.3(2)
O1 Ru1 C21 C20 -177.65(18)
C24 Ru1 C21 C20 65.5(2)
C23 Ru1 C21 C20 102.6(2)
C22 Ru1 C21 C20 133.1(3)
C29 Ru1 C21 C20 28.0(2)
Cl1 Ru1 C21 C20 -8.4(4)
O2 Ru1 C21 C22 138.5(2)
O1 Ru1 C21 C22 49.2(2)
C20 Ru1 C21 C22 -133.1(3)
C24 Ru1 C21 C22 -67.6(2)
C23 Ru1 C21 C22 -30.6(2)
C29 Ru1 C21 C22 -105.1(2)
Cl1 Ru1 C21 C22 -141.6(2)
O2 Ru1 O1 C8 9.9(3)
C21 Ru1 O1 C8 100.8(3)
C20 Ru1 O1 C8 97.4(4)
C24 Ru1 O1 C8 -165.7(3)
C23 Ru1 O1 C8 167.2(3)
C22 Ru1 O1 C8 128.7(3)
C29 Ru1 O1 C8 -163.3(3)
Cl1 Ru1 O1 C8 -75.3(3)
O1 Ru1 O2 C3 -10.5(2)
C21 Ru1 O2 C3 -126.2(3)
C20 Ru1 O2 C3 -164.5(3)
C24 Ru1 O2 C3 160.9(3)
C23 Ru1 O2 C3 -99.0(4)
C22 Ru1 O2 C3 -98.3(3)
C29 Ru1 O2 C3 166.4(2)
Cl1 Ru1 O2 C3 75.0(2)
Ru1 O2 C3 N2 -176.0(2)
Ru1 O2 C3 C4 6.8(5)
C8 C4 C3 O2 3.6(6)
C5 C4 C3 O2 177.4(3)
C8 C4 C3 N2 -174.0(3)
C5 C4 C3 N2 -0.2(4)
Ru1 O1 C8 C4 -3.7(5)
Ru1 O1 C8 C9 -179.9(3)
C3 C4 C8 O1 -5.4(6)
C5 C4 C8 O1 -177.2(4)
C3 C4 C8 C9 170.5(4)
C5 C4 C8 C9 -1.4(6)
O2 C3 N2 N1 -178.3(3)
C4 C3 N2 N1 -0.4(4)
O2 C3 N2 C7 2.5(5)
C4 C3 N2 C7 -179.7(3)
C3 N2 N1 C5 0.9(4)
C7 N2 N1 C5 -179.8(3)
N2 N1 C5 C4 -1.0(4)
N2 N1 C5 C6 178.7(4)
C8 C4 C5 N1 173.7(4)
C3 C4 C5 N1 0.8(4)
C8 C4 C5 C6 -5.9(7)
C3 C4 C5 C6 -178.9(4)
O1 C8 C9 C16 -105.2(4)
C4 C8 C9 C16 78.6(5)
O1 C8 C9 C10 69.9(5)
C4 C8 C9 C10 -106.3(4)
C10 C9 C16 C17 -1.0(6)
C8 C9 C16 C17 174.0(3)
C16 C9 C10 C11 -0.6(7)
C8 C9 C10 C11 -175.8(4)
C11 C18 C17 C15 -177.4(5)
C12 C18 C17 C15 1.5(7)
C11 C18 C17 C16 2.3(6)
C12 C18 C17 C16 -178.7(4)
C9 C16 C17 C15 179.9(5)
C9 C16 C17 C18 0.1(6)
C9 C10 C11 C18 2.9(7)
C17 C18 C11 C10 -3.9(7)
C12 C18 C11 C10 177.2(4)
C14 C13 C12 C18 -1.9(7)
C17 C18 C12 C13 0.2(6)
C11 C18 C12 C13 179.2(5)
C12 C13 C14 C15 2.2(9)
C13 C14 C15 C17 -0.4(9)
C18 C17 C15 C14 -1.5(8)
C16 C17 C15 C14 178.8(5)
C21 C22 C26 C28 24.9(6)
C23 C22 C26 C28 -151.5(5)
Ru1 C22 C26 C28 -64.8(6)
C21 C22 C26 C27 -100.2(5)
C23 C22 C26 C27 83.5(5)
Ru1 C22 C26 C27 170.1(4)
